data_8105142
loop_
_publ_author_name
'Jia, Liu'
'Xu-Liang, Nie'
'Zhong-Ping, Yin'
'Da-Yong, Peng'
'Xu-Gen, Shi'

_publ_section_title
;
 Crystal structure of
 5-((bis(pyridin-2-ylmethyl)amino)methyl)quinolin-8-ol, C22H20N4O
;
_journal_issue 2
_journal_name_full 'Zeitschrift f\"ur Kristallographie - New Crystal Structures'
_journal_page_first 465
_journal_page_last 467
_journal_paper_doi 10.1515/ncrs-2019-0774
_journal_volume 235
_journal_year 2020
_chemical_formula_moiety 'C22 H20 N4 O'
_chemical_formula_sum 'C22 H20 N4 O'
_chemical_formula_weight 356.42
_chemical_name_systematic 5-((bis(pyridin-2-ylmethyl)amino)methyl)quinolin-8-ol
_space_group_crystal_system monoclinic
_space_group_IT_number 14
_space_group_name_Hall '-P 2yn'
_space_group_name_H-M_alt 'P 1 21/n 1'
_atom_sites_solution_hydrogens geom
_audit_creation_method SHELXL-2014/7
_cell_angle_alpha 90
_cell_angle_beta 97.4330(10)
_cell_angle_gamma 90
_cell_formula_units_Z 4
_cell_length_a 11.1861(14)
_cell_length_b 8.1418(10)
_cell_length_c 20.461(3)
_cell_measurement_reflns_used 7980
_cell_measurement_temperature 296(2)
_cell_measurement_theta_max 29.55
_cell_measurement_theta_min 2.70
_cell_volume 1847.8(4)
_computing_cell_refinement 'APEX2, SAINT and SADABS [1]'
_computing_data_collection 'APEX2, SAINT and SADABS [1]'
_computing_data_reduction 'APEX2, SAINT and SADABS [1]'
_computing_molecular_graphics 'Diamond 4.0 [3]'
_computing_publication_material 'SHELXL-2014/7 (Sheldrick, 2014) [2]'
_computing_structure_refinement 'SHELXL-2014/7 (Sheldrick, 2014) [2]'
_computing_structure_solution 'SHELXL-2014/7 (Sheldrick, 2014) [2]'
_diffrn_ambient_temperature 296(2)
_diffrn_measured_fraction_theta_full 0.999
_diffrn_measured_fraction_theta_max 0.999
_diffrn_measurement_device_type 'Bruker APEX-II CCD'
_diffrn_measurement_method '\f and \w scans'
_diffrn_radiation_monochromator graphite
_diffrn_radiation_source 'sealed tube'
_diffrn_radiation_type MoK\a
_diffrn_radiation_wavelength 0.71073
_diffrn_reflns_av_R_equivalents 0.0215
_diffrn_reflns_av_unetI/netI 0.0182
_diffrn_reflns_Laue_measured_fraction_full 0.999
_diffrn_reflns_Laue_measured_fraction_max 0.999
_diffrn_reflns_limit_h_max 13
_diffrn_reflns_limit_h_min -13
_diffrn_reflns_limit_k_max 9
_diffrn_reflns_limit_k_min -9
_diffrn_reflns_limit_l_max 24
_diffrn_reflns_limit_l_min -22
_diffrn_reflns_number 13705
_diffrn_reflns_point_group_measured_fraction_full 0.999
_diffrn_reflns_point_group_measured_fraction_max 0.999
_diffrn_reflns_theta_full 25.242
_diffrn_reflns_theta_max 25.497
_diffrn_reflns_theta_min 2.204
_exptl_absorpt_coefficient_mu 0.081
_exptl_crystal_colour COLORLESS
_exptl_crystal_density_diffrn 1.281
_exptl_crystal_description BLOCK
_exptl_crystal_F_000 752
_exptl_crystal_size_max 0.220
_exptl_crystal_size_mid 0.200
_exptl_crystal_size_min 0.180
_refine_diff_density_max 0.201
_refine_diff_density_min -0.142
_refine_diff_density_rms 0.035
_refine_ls_extinction_coef 0.0111(13)
_refine_ls_extinction_expression Fc^*^=kFc[1+0.001xFc^2^\l^3^/sin(2\q)]^-1/4^
_refine_ls_extinction_method 'SHELXL-2014/7 (Sheldrick 2014'
_refine_ls_goodness_of_fit_ref 1.051
_refine_ls_hydrogen_treatment constr
_refine_ls_matrix_type full
_refine_ls_number_parameters 246
_refine_ls_number_reflns 3436
_refine_ls_number_restraints 0
_refine_ls_restrained_S_all 1.051
_refine_ls_R_factor_all 0.0422
_refine_ls_R_factor_gt 0.0357
_refine_ls_shift/su_max 0.000
_refine_ls_shift/su_mean 0.000
_refine_ls_structure_factor_coef Fsqd
_refine_ls_weighting_details 'w=1/[\s^2^(Fo^2^)+(0.0446P)^2^+0.4728P] where P=(Fo^2^+2Fc^2^)/3'
_refine_ls_weighting_scheme calc
_refine_ls_wR_factor_gt 0.0926
_refine_ls_wR_factor_ref 0.1002
_reflns_Friedel_coverage 0.000
_reflns_Friedel_fraction_full .
_reflns_Friedel_fraction_max .
_reflns_number_gt 2957
_reflns_number_total 3436
_reflns_threshold_expression 'I > 2\s(I)'
_cod_data_source_file suppl_ncrs-2019-0774_suppl.cif
_cod_data_source_block L951_0m
_cod_original_sg_symbol_H-M 'P 21/n'
_cod_database_code 8105142
_shelx_shelxl_version_number 2014/7
_shelx_space_group_comment
;
The symmetry employed for this shelxl refinement is uniquely defined
by the following loop, which should always be used as a source of
symmetry information in preference to the above space-group names.
They are only intended as comments.
;
_shelx_estimated_absorpt_t_min 0.982
_shelx_estimated_absorpt_t_max 0.985

loop_
_space_group_symop_operation_xyz
'x, y, z'
'-x+1/2, y+1/2, -z+1/2'
'-x, -y, -z'
'x-1/2, -y-1/2, z-1/2'

loop_
_atom_site_label
_atom_site_type_symbol
_atom_site_fract_x
_atom_site_fract_y
_atom_site_fract_z
_atom_site_U_iso_or_equiv
_atom_site_adp_type
_atom_site_occupancy
_atom_site_site_symmetry_order
_atom_site_calc_flag
_atom_site_refinement_flags_posn
_atom_site_refinement_flags_adp
_atom_site_refinement_flags_occupancy
_atom_site_disorder_assembly
_atom_site_disorder_group
C1 C -0.06848(10) 0.98768(15) 0.09543(6) 0.0360(3) Uani 1 1 d . . . . .
C2 C -0.13990(10) 0.84683(16) 0.07603(6) 0.0368(3) Uani 1 1 d . . . . .
C3 C -0.08755(11) 0.71292(17) 0.05185(7) 0.0428(3) Uani 1 1 d . . . . .
H3 H -0.1340 0.6208 0.0392 0.051 Uiso 1 1 calc R U . . .
C4 C 0.03643(11) 0.71287(16) 0.04585(6) 0.0418(3) Uani 1 1 d . . . . .
H4 H 0.0702 0.6194 0.0295 0.050 Uiso 1 1 calc R U . . .
C5 C 0.10890(10) 0.84489(16) 0.06307(6) 0.0367(3) Uani 1 1 d . . . . .
C6 C 0.05632(10) 0.98692(15) 0.08864(6) 0.0355(3) Uani 1 1 d . . . . .
C7 C 0.12055(12) 1.13266(17) 0.10691(7) 0.0446(3) Uani 1 1 d . . . . .
H7 H 0.2022 1.1397 0.1028 0.054 Uiso 1 1 calc R U . . .
C8 C 0.06307(13) 1.26273(18) 0.13053(8) 0.0556(4) Uani 1 1 d . . . . .
H8 H 0.1048 1.3591 0.1427 0.067 Uiso 1 1 calc R U . . .
C9 C -0.05961(14) 1.24927(19) 0.13625(9) 0.0594(4) Uani 1 1 d . . . . .
H9 H -0.0974 1.3387 0.1531 0.071 Uiso 1 1 calc R U . . .
C10 C 0.24011(10) 0.84430(17) 0.05288(6) 0.0405(3) Uani 1 1 d . . . . .
H10A H 0.2579 0.7432 0.0310 0.049 Uiso 1 1 calc R U . . .
H10B H 0.2551 0.9351 0.0243 0.049 Uiso 1 1 calc R U . . .
C11 C 0.43829(11) 0.92599(17) 0.10635(6) 0.0405(3) Uani 1 1 d . . . . .
H11A H 0.4278 1.0070 0.0713 0.049 Uiso 1 1 calc R U . . .
H11B H 0.4885 0.8386 0.0927 0.049 Uiso 1 1 calc R U . . .
C12 C 0.50203(11) 1.00515(16) 0.16792(6) 0.0391(3) Uani 1 1 d . . . . .
C13 C 0.44034(13) 1.0796(2) 0.21454(7) 0.0526(4) Uani 1 1 d . . . . .
H13 H 0.3566 1.0760 0.2102 0.063 Uiso 1 1 calc R U . . .
C14 C 0.50437(15) 1.1587(2) 0.26718(8) 0.0624(4) Uani 1 1 d . . . . .
H14 H 0.4645 1.2101 0.2987 0.075 Uiso 1 1 calc R U . . .
C15 C 0.62819(15) 1.1609(2) 0.27255(8) 0.0621(4) Uani 1 1 d . . . . .
H15 H 0.6738 1.2129 0.3078 0.074 Uiso 1 1 calc R U . . .
C16 C 0.68226(13) 1.0846(2) 0.22464(7) 0.0575(4) Uani 1 1 d . . . . .
H16 H 0.7660 1.0863 0.2283 0.069 Uiso 1 1 calc R U . . .
C17 C 0.32884(12) 0.70665(18) 0.15481(7) 0.0456(3) Uani 1 1 d . . . . .
H17A H 0.2478 0.6670 0.1574 0.055 Uiso 1 1 calc R U . . .
H17B H 0.3651 0.7325 0.1993 0.055 Uiso 1 1 calc R U . . .
C18 C 0.40046(12) 0.57078(17) 0.12827(7) 0.0455(3) Uani 1 1 d . . . . .
C19 C 0.52143(14) 0.5511(2) 0.15003(10) 0.0662(5) Uani 1 1 d . . . . .
H19 H 0.5588 0.6161 0.1841 0.079 Uiso 1 1 calc R U . . .
C20 C 0.58645(16) 0.4348(2) 0.12099(12) 0.0790(6) Uani 1 1 d . . . . .
H20 H 0.6682 0.4203 0.1351 0.095 Uiso 1 1 calc R U . . .
C21 C 0.52980(17) 0.3411(2) 0.07140(10) 0.0687(5) Uani 1 1 d . . . . .
H21 H 0.5720 0.2624 0.0506 0.082 Uiso 1 1 calc R U . . .
C22 C 0.40921(17) 0.3655(2) 0.05279(9) 0.0661(4) Uani 1 1 d . . . . .
H22 H 0.3706 0.3005 0.0191 0.079 Uiso 1 1 calc R U . . .
N1 N -0.12520(10) 1.11830(15) 0.11940(6) 0.0490(3) Uani 1 1 d . . . . .
N2 N 0.32105(9) 0.85852(13) 0.11536(5) 0.0387(3) Uani 1 1 d . . . . .
N3 N 0.62209(9) 1.00775(15) 0.17292(5) 0.0458(3) Uani 1 1 d . . . . .
N4 N 0.34360(11) 0.47737(15) 0.08026(7) 0.0570(3) Uani 1 1 d . . . . .
O1 O -0.25972(7) 0.84404(12) 0.08057(5) 0.0479(3) Uani 1 1 d . . . . .
H1 H -0.2762 0.9176 0.1053 0.072 Uiso 1 1 calc R U . . .

loop_
_atom_site_aniso_label
_atom_site_aniso_U_11
_atom_site_aniso_U_22
_atom_site_aniso_U_33
_atom_site_aniso_U_23
_atom_site_aniso_U_13
_atom_site_aniso_U_12
C1 0.0333(6) 0.0418(7) 0.0328(6) 0.0007(5) 0.0039(5) 0.0018(5)
C2 0.0299(6) 0.0475(7) 0.0327(6) 0.0002(5) 0.0027(5) -0.0016(5)
C3 0.0386(7) 0.0433(7) 0.0460(7) -0.0075(6) 0.0037(5) -0.0063(6)
C4 0.0394(7) 0.0423(7) 0.0437(7) -0.0069(6) 0.0049(5) 0.0046(6)
C5 0.0308(6) 0.0436(7) 0.0351(6) 0.0010(5) 0.0023(5) 0.0024(5)
C6 0.0322(6) 0.0401(7) 0.0337(6) 0.0021(5) 0.0020(5) 0.0005(5)
C7 0.0346(6) 0.0461(7) 0.0528(8) -0.0014(6) 0.0043(6) -0.0034(6)
C8 0.0505(8) 0.0431(8) 0.0730(10) -0.0118(7) 0.0078(7) -0.0070(6)
C9 0.0527(8) 0.0474(8) 0.0802(11) -0.0176(8) 0.0165(8) 0.0031(7)
C10 0.0321(6) 0.0496(7) 0.0397(7) -0.0007(6) 0.0046(5) 0.0041(5)
C11 0.0334(6) 0.0457(7) 0.0428(7) -0.0025(6) 0.0070(5) -0.0020(5)
C12 0.0346(6) 0.0398(7) 0.0432(7) -0.0009(5) 0.0069(5) -0.0005(5)
C13 0.0395(7) 0.0641(9) 0.0558(8) -0.0112(7) 0.0122(6) 0.0001(7)
C14 0.0608(9) 0.0752(11) 0.0545(9) -0.0209(8) 0.0199(7) -0.0042(8)
C15 0.0586(9) 0.0818(12) 0.0460(8) -0.0191(8) 0.0077(7) -0.0171(8)
C16 0.0383(7) 0.0842(11) 0.0496(8) -0.0130(8) 0.0039(6) -0.0098(7)
C17 0.0386(7) 0.0532(8) 0.0444(7) 0.0057(6) 0.0033(5) -0.0026(6)
C18 0.0406(7) 0.0426(7) 0.0512(8) 0.0095(6) -0.0019(6) -0.0037(6)
C19 0.0470(8) 0.0567(9) 0.0880(12) -0.0045(9) -0.0169(8) 0.0049(7)
C20 0.0440(9) 0.0626(11) 0.1276(17) 0.0054(11) -0.0001(10) 0.0090(8)
C21 0.0734(11) 0.0464(9) 0.0904(13) 0.0070(9) 0.0265(10) 0.0075(8)
C22 0.0790(12) 0.0460(9) 0.0709(11) -0.0027(8) 0.0003(9) -0.0006(8)
N1 0.0405(6) 0.0492(7) 0.0591(7) -0.0098(6) 0.0130(5) 0.0021(5)
N2 0.0286(5) 0.0463(6) 0.0410(6) 0.0014(5) 0.0034(4) -0.0001(4)
N3 0.0337(6) 0.0596(7) 0.0441(6) -0.0081(5) 0.0050(5) -0.0020(5)
N4 0.0517(7) 0.0478(7) 0.0681(8) -0.0007(6) -0.0056(6) -0.0043(6)
O1 0.0307(4) 0.0592(6) 0.0544(6) -0.0129(5) 0.0085(4) -0.0056(4)

loop_
_atom_type_symbol
_atom_type_description
_atom_type_scat_dispersion_real
_atom_type_scat_dispersion_imag
_atom_type_scat_source
C C 0.0033 0.0016 'International Tables Vol C Tables 4.2.6.8 and 6.1.1.4'
H H 0.0000 0.0000 'International Tables Vol C Tables 4.2.6.8 and 6.1.1.4'
N N 0.0061 0.0033 'International Tables Vol C Tables 4.2.6.8 and 6.1.1.4'
O O 0.0106 0.0060 'International Tables Vol C Tables 4.2.6.8 and 6.1.1.4'

loop_
_geom_angle_atom_site_label_1
_geom_angle_atom_site_label_2
_geom_angle_atom_site_label_3
_geom_angle
_geom_angle_site_symmetry_1
_geom_angle_site_symmetry_3
N1 C1 C6 123.23(11) . .
N1 C1 C2 117.29(11) . .
C6 C1 C2 119.48(11) . .
O1 C2 C3 119.17(11) . .
O1 C2 C1 121.22(11) . .
C3 C2 C1 119.61(11) . .
C2 C3 C4 120.47(12) . .
C5 C4 C3 122.42(12) . .
C4 C5 C6 118.26(11) . .
C4 C5 C10 121.18(11) . .
C6 C5 C10 120.51(11) . .
C7 C6 C1 116.31(11) . .
C7 C6 C5 123.92(11) . .
C1 C6 C5 119.75(11) . .
C8 C7 C6 120.04(12) . .
C7 C8 C9 118.92(13) . .
N1 C9 C8 124.24(13) . .
N2 C10 C5 112.31(10) . .
N2 C11 C12 113.05(10) . .
N3 C12 C13 121.73(12) . .
N3 C12 C11 115.66(11) . .
C13 C12 C11 122.50(12) . .
C14 C13 C12 119.25(13) . .
C13 C14 C15 119.09(14) . .
C16 C15 C14 118.13(14) . .
N3 C16 C15 123.90(13) . .
N2 C17 C18 114.52(11) . .
N4 C18 C19 121.70(14) . .
N4 C18 C17 117.24(12) . .
C19 C18 C17 120.94(13) . .
C20 C19 C18 119.50(16) . .
C21 C20 C19 119.19(16) . .
C20 C21 C22 118.32(17) . .
N4 C22 C21 123.80(16) . .
C9 N1 C1 117.24(11) . .
C11 N2 C10 112.49(10) . .
C11 N2 C17 113.32(10) . .
C10 N2 C17 113.32(10) . .
C12 N3 C16 117.90(12) . .
C18 N4 C22 117.48(13) . .

loop_
_geom_bond_atom_site_label_1
_geom_bond_atom_site_label_2
_geom_bond_distance
_geom_bond_site_symmetry_2
C1 N1 1.3618(16) .
C1 C6 1.4206(16) .
C1 C2 1.4244(17) .
C2 O1 1.3556(14) .
C2 C3 1.3606(18) .
C3 C4 1.4080(18) .
C4 C5 1.3649(18) .
C5 C6 1.4271(17) .
C5 C10 1.5089(16) .
C6 C7 1.4123(18) .
C7 C8 1.360(2) .
C8 C9 1.397(2) .
C9 N1 1.3148(19) .
C10 N2 1.4725(16) .
C11 N2 1.4554(15) .
C11 C12 1.5094(18) .
C12 N3 1.3338(16) .
C12 C13 1.3870(19) .
C13 C14 1.374(2) .
C14 C15 1.375(2) .
C15 C16 1.366(2) .
C16 N3 1.3342(18) .
C17 N2 1.4730(17) .
C17 C18 1.508(2) .
C18 N4 1.3366(18) .
C18 C19 1.378(2) .
C19 C20 1.375(3) .
C20 C21 1.359(3) .
C21 C22 1.368(3) .
C22 N4 1.338(2) .

loop_
_geom_hbond_atom_site_label_D
_geom_hbond_atom_site_label_H
_geom_hbond_atom_site_label_A
_geom_hbond_distance_DH
_geom_hbond_distance_HA
_geom_hbond_distance_DA
_geom_hbond_angle_DHA
_geom_hbond_site_symmetry_A
O1 H1 N3 0.82 2.04 2.7823(14) 150.6 1_455
O1 H1 N1 0.82 2.34 2.7518(15) 111.7 .
C22 H22 O1 0.93 2.53 3.460(2) 173.0 3_565
C16 H16 N1 0.93 2.69 3.2482(19) 119.6 1_655
C15 H15 O1 0.93 2.59 3.5036(18) 167.2 2
C10 H10A N4 0.97 2.52 3.2267(19) 129.3 .
